data_7042574
loop_
_publ_author_name
'Na, Hanah'
'Maity, Ayan'
'Teets, Thomas S.'

_publ_section_title
;
 Bis-cyclometalated iridium complexes with electronically modified aryl
 isocyanide ancillary ligands.
;
_journal_issue 15
_journal_name_full 'Dalton transactions (Cambridge, England : 2003)'
_journal_page_first 5008
_journal_page_last 5016
_journal_paper_doi 10.1039/c7dt00694b
_journal_volume 46
_journal_year 2017
_chemical_formula_sum 'C40.5 H25 Cl F6 Ir N6 O4 P S2'
_chemical_formula_weight 1096.40
_space_group_crystal_system monoclinic
_space_group_IT_number 7
_space_group_name_Hall 'P -2yac'
_space_group_name_H-M_alt 'P 1 n 1'
_symmetry_space_group_name_Hall 'P -2yac'
_symmetry_space_group_name_H-M 'P 1 n 1'
_atom_sites_solution_hydrogens geom
_audit_creation_method SHELXL-2014/7
_audit_update_record
;
2017-01-05 deposited with the CCDC.
2017-03-22 downloaded from the CCDC.
;
_cell_angle_alpha 90
_cell_angle_beta 108.625(5)
_cell_angle_gamma 90
_cell_formula_units_Z 4
_cell_length_a 13.174(5)
_cell_length_b 16.708(7)
_cell_length_c 19.544(8)
_cell_measurement_reflns_used 9857
_cell_measurement_temperature 123(2)
_cell_measurement_theta_max 27.45
_cell_measurement_theta_min 2.51
_cell_volume 4077(3)
_computing_cell_refinement 'Bruker SAINT'
_computing_data_collection 'Bruker APEX2'
_computing_data_reduction 'Bruker SAINT'
_computing_molecular_graphics 'Bruker SHELXTL'
_computing_publication_material 'Bruker SHELXTL'
_computing_structure_refinement 'SHELXL-2014/7 (Sheldrick, 2014)'
_computing_structure_solution 'SHELXS-97 (Sheldrick 2008)'
_diffrn_ambient_temperature 123(2)
_diffrn_measured_fraction_theta_full 0.997
_diffrn_measured_fraction_theta_max 0.987
_diffrn_measurement_device_type 'Bruker APEX-II CCD'
_diffrn_measurement_method '\f and \w scans'
_diffrn_radiation_type MoK\a
_diffrn_radiation_wavelength 0.71073
_diffrn_reflns_av_R_equivalents 0.0246
_diffrn_reflns_av_unetI/netI 0.0408
_diffrn_reflns_Laue_measured_fraction_full 0.997
_diffrn_reflns_Laue_measured_fraction_max 0.987
_diffrn_reflns_limit_h_max 17
_diffrn_reflns_limit_h_min -17
_diffrn_reflns_limit_k_max 21
_diffrn_reflns_limit_k_min -13
_diffrn_reflns_limit_l_max 25
_diffrn_reflns_limit_l_min -25
_diffrn_reflns_number 23568
_diffrn_reflns_point_group_measured_fraction_full 0.997
_diffrn_reflns_point_group_measured_fraction_max 0.987
_diffrn_reflns_theta_full 25.242
_diffrn_reflns_theta_max 27.500
_diffrn_reflns_theta_min 1.650
_exptl_absorpt_coefficient_mu 3.561
_exptl_absorpt_correction_T_max 0.7456
_exptl_absorpt_correction_T_min 0.5500
_exptl_absorpt_correction_type multi-scan
_exptl_absorpt_process_details sadabs
_exptl_crystal_colour yellow
_exptl_crystal_density_diffrn 1.786
_exptl_crystal_description block
_exptl_crystal_F_000 2148
_exptl_crystal_size_max 0.410
_exptl_crystal_size_mid 0.310
_exptl_crystal_size_min 0.180
_refine_diff_density_max 1.582
_refine_diff_density_min -1.267
_refine_diff_density_rms 0.097
_refine_ls_abs_structure_details
; 
 Refined as an inversion twin. 
;
_refine_ls_abs_structure_Flack 0.451(5)
_refine_ls_extinction_method none
_refine_ls_goodness_of_fit_ref 1.038
_refine_ls_hydrogen_treatment constr
_refine_ls_matrix_type full
_refine_ls_number_parameters 1125
_refine_ls_number_reflns 16500
_refine_ls_number_restraints 63
_refine_ls_restrained_S_all 1.036
_refine_ls_R_factor_all 0.0282
_refine_ls_R_factor_gt 0.0264
_refine_ls_shift/su_max 0.002
_refine_ls_shift/su_mean 0.000
_refine_ls_structure_factor_coef Fsqd
_refine_ls_weighting_details 'w=1/[\s^2^(Fo^2^)+(0.0345P)^2^] where P=(Fo^2^+2Fc^2^)/3'
_refine_ls_weighting_scheme calc
_refine_ls_wR_factor_gt 0.0628
_refine_ls_wR_factor_ref 0.0637
_reflns_Friedel_coverage 0.998
_reflns_Friedel_fraction_full 0.997
_reflns_Friedel_fraction_max 0.988
_reflns_number_gt 15920
_reflns_number_total 16500
_reflns_threshold_expression 'I > 2\s(I)'
_cod_data_source_file c7dt00694b2.cif
_cod_data_source_block 2c
_cod_depositor_comments 'Adding full bibliography for 7042571--7042574.cif.'
_cod_original_formula_sum 'C40.50 H25 Cl F6 Ir N6 O4 P S2'
_cod_database_code 7042574
_shelx_shelxl_version_number 2014/7
_shelx_space_group_comment
; 
The symmetry employed for this shelxl refinement is uniquely defined 
by the following loop, which should always be used as a source of 
symmetry information in preference to the above space-group names. 
They are only intended as comments. 
;
_shelx_estimated_absorpt_t_min 0.323
_shelx_estimated_absorpt_t_max 0.567

loop_
_space_group_symop_operation_xyz
'x, y, z'
'x+1/2, -y, z+1/2'

loop_
_atom_site_label
_atom_site_type_symbol
_atom_site_fract_x
_atom_site_fract_y
_atom_site_fract_z
_atom_site_U_iso_or_equiv
_atom_site_adp_type
_atom_site_occupancy
_atom_site_site_symmetry_order
_atom_site_calc_flag
_atom_site_refinement_flags_posn
_atom_site_refinement_flags_adp
_atom_site_refinement_flags_occupancy
_atom_site_disorder_assembly
_atom_site_disorder_group
Ir1 Ir 1.57438(2) 0.70241(2) 0.44468(2) 0.01688(6) Uani 1 1 d . . . . .
O2 O 2.3081(7) 0.7966(5) 0.5679(5) 0.061(3) Uani 1 1 d . . . . .
O1 O 2.3247(5) 0.6683(4) 0.5844(3) 0.0422(15) Uani 1 1 d . . . . .
N3 N 1.8267(5) 0.7037(3) 0.4905(3) 0.0197(13) Uani 1 1 d . . . . .
N5 N 2.2712(5) 0.7297(4) 0.5679(4) 0.0330(16) Uani 1 1 d . . . . .
Ir2 Ir 0.79576(2) 0.77319(2) 1.09599(2) 0.01710(6) Uani 1 1 d . . . . .
P2S P 0.83923(16) 0.94251(11) -0.37941(11) 0.0310(4) Uani 1 1 d . . . . .
O2A O 0.0504(6) 0.7290(3) 0.9685(5) 0.043(2) Uani 1 1 d . . . . .
O1A O 0.0520(4) 0.8559(3) 0.9503(3) 0.0328(12) Uani 1 1 d . . . . .
N3A N 0.5448(5) 0.7854(3) 1.0464(3) 0.0204(12) Uani 1 1 d . . . . .
F12S F 0.8547(4) 0.9514(3) -0.4573(2) 0.0369(10) Uani 1 1 d . . . . .
F11S F 0.7213(3) 0.9798(3) -0.4128(2) 0.0370(10) Uani 1 1 d . . . . .
F10S F 0.7885(4) 0.8549(2) -0.4019(3) 0.0460(11) Uani 1 1 d . . . . .
N5A N 0.0988(5) 0.7917(4) 0.9665(4) 0.0299(15) Uani 1 1 d . . . . .
F9S F 0.8872(4) 1.0300(3) -0.3586(2) 0.0445(12) Uani 1 1 d . . . . .
F8S F 0.9551(4) 0.9043(3) -0.3481(3) 0.0589(15) Uani 1 1 d . . . . .
F7S F 0.8227(4) 0.9336(3) -0.3027(2) 0.0540(15) Uani 1 1 d . . . . .
P1S P 1.02154(14) 0.43169(10) 0.41339(9) 0.0242(4) Uani 1 1 d . . . . .
F6S F 1.0031(3) 0.5250(2) 0.3962(2) 0.0339(9) Uani 1 1 d . . . . .
F5S F 1.1493(3) 0.4467(3) 0.4434(2) 0.0373(10) Uani 1 1 d . . . . .
F4S F 1.0161(3) 0.4466(2) 0.4934(2) 0.0339(9) Uani 1 1 d . . . . .
F3S F 1.0279(4) 0.4167(3) 0.3342(2) 0.0409(11) Uani 1 1 d . . . . .
F2S F 1.0417(4) 0.3384(2) 0.4312(2) 0.0459(12) Uani 1 1 d . . . . .
F1S F 0.8958(3) 0.4168(3) 0.3848(3) 0.0463(12) Uani 1 1 d . . . . .
S1 S 1.53095(19) 0.70810(14) 0.20556(12) 0.0293(4) Uani 1 1 d . . . . .
S1A S 0.8269(2) 0.78300(15) 1.33316(12) 0.0321(5) Uani 1 1 d . . . . .
S2A S 1.14139(13) 0.84819(11) 1.13809(10) 0.0298(4) Uani 1 1 d . . . . .
S2 S 1.23487(14) 0.61579(12) 0.40782(10) 0.0348(4) Uani 1 1 d . . . . .
N4 N 1.5709(5) 0.7612(3) 0.5974(3) 0.0235(12) Uani 1 1 d . . . . .
N4A N 0.7914(5) 0.7145(4) 0.9422(3) 0.0251(13) Uani 1 1 d . . . . .
N2A N 0.8234(5) 0.8845(3) 1.0579(3) 0.0215(11) Uani 1 1 d . . . . .
N1 N 1.5756(4) 0.8131(3) 0.3967(3) 0.0204(11) Uani 1 1 d . . . . .
N1A N 0.7874(4) 0.6658(3) 1.1465(3) 0.0225(11) Uani 1 1 d . . . . .
N2 N 1.5528(5) 0.5886(3) 0.4792(3) 0.0228(12) Uani 1 1 d . . . . .
C10A C 0.8099(5) 0.8150(4) 1.1987(3) 0.0212(13) Uani 1 1 d . . . . .
C11A C 0.8243(6) 0.8826(5) 1.3079(4) 0.0322(17) Uani 1 1 d . . . . .
C12A C 0.8271(7) 0.9498(6) 1.3519(5) 0.042(2) Uani 1 1 d . . . . .
H12A H 0.8343 0.9427 1.4014 0.050 Uiso 1 1 calc R U . . .
C13A C 0.8197(7) 1.0238(6) 1.3243(5) 0.048(2) Uani 1 1 d . . . . .
H13A H 0.8198 1.0687 1.3542 0.058 Uiso 1 1 calc R U . . .
C14A C 0.8117(8) 1.0357(6) 1.2507(5) 0.048(2) Uani 1 1 d . . . . .
H14A H 0.8072 1.0882 1.2314 0.057 Uiso 1 1 calc R U . . .
C15A C 0.8106(7) 0.9700(5) 1.2078(4) 0.0367(17) Uani 1 1 d . . . . .
H15A H 0.8066 0.9781 1.1589 0.044 Uiso 1 1 calc R U . . .
C16A C 0.8153(6) 0.8916(5) 1.2342(4) 0.0286(17) Uani 1 1 d . . . . .
C22A C 0.7748(5) 0.5940(4) 1.1171(4) 0.0277(15) Uani 1 1 d . . . . .
H22A H 0.7575 0.5899 1.0661 0.033 Uiso 1 1 calc R U . . .
C23A C 0.7856(6) 0.5237(5) 1.1575(4) 0.0374(18) Uani 1 1 d . . . . .
H23A H 0.7782 0.4728 1.1347 0.045 Uiso 1 1 calc R U . . .
C24A C 0.8071(7) 0.5296(5) 1.2306(5) 0.043(2) Uani 1 1 d . . . . .
H24A H 0.8164 0.4825 1.2592 0.052 Uiso 1 1 calc R U . . .
C25A C 0.8153(6) 0.6028(5) 1.2625(4) 0.0335(16) Uani 1 1 d . . . . .
H25A H 0.8273 0.6066 1.3130 0.040 Uiso 1 1 calc R U . . .
C26A C 0.8060(6) 0.6731(5) 1.2207(4) 0.0273(16) Uani 1 1 d . . . . .
C27A C 0.8143(5) 0.7536(5) 1.2454(4) 0.0255(15) Uani 1 1 d . . . . .
C30A C 0.9619(9) 0.7720(4) 1.1293(6) 0.0208(7) Uani 1 1 d . . . . .
C31A C 1.0480(6) 0.7168(4) 1.1638(4) 0.0235(14) Uani 1 1 d . . . . .
C32A C 1.0457(5) 0.6386(4) 1.1902(3) 0.0253(14) Uani 1 1 d . . . . .
H32A H 0.9792 0.6148 1.1878 0.030 Uiso 1 1 calc R U . . .
C33A C 1.1402(6) 0.5964(5) 1.2197(4) 0.0319(16) Uani 1 1 d . . . . .
H33A H 1.1377 0.5434 1.2369 0.038 Uiso 1 1 calc R U . . .
C34A C 1.2385(6) 0.6304(5) 1.2245(4) 0.0355(17) Uani 1 1 d . . . . .
H34A H 1.3024 0.6003 1.2443 0.043 Uiso 1 1 calc R U . . .
C35A C 1.2439(7) 0.7065(6) 1.2012(5) 0.035(2) Uani 1 1 d . . . . .
H35A H 1.3115 0.7294 1.2052 0.042 Uiso 1 1 calc R U . . .
C36A C 1.1500(6) 0.7514(6) 1.1713(4) 0.0275(15) Uani 1 1 d . . . . .
C40A C 1.0020(5) 0.8424(4) 1.1124(4) 0.0255(14) Uani 1 1 d . . . . .
C42A C 0.9306(5) 0.9037(4) 1.0741(3) 0.0240(13) Uani 1 1 d . . . . .
C43A C 0.9584(6) 0.9775(4) 1.0518(4) 0.0313(15) Uani 1 1 d . . . . .
H43A H 1.0318 0.9910 1.0622 0.038 Uiso 1 1 calc R U . . .
C44A C 0.8804(6) 1.0310(4) 1.0148(4) 0.0342(16) Uani 1 1 d . . . . .
H44A H 0.8996 1.0816 1.0005 0.041 Uiso 1 1 calc R U . . .
C45A C 0.7742(6) 1.0098(5) 0.9988(4) 0.0328(16) Uani 1 1 d . . . . .
H45A H 0.7192 1.0455 0.9729 0.039 Uiso 1 1 calc R U . . .
C46A C 0.7489(6) 0.9370(4) 1.0206(3) 0.0262(14) Uani 1 1 d . . . . .
H46A H 0.6755 0.9228 1.0090 0.031 Uiso 1 1 calc R U . . .
C50A C 0.6353(9) 0.7822(4) 1.0645(5) 0.0202(15) Uani 1 1 d . . . . .
C51A C 0.4335(7) 0.7866(5) 1.0245(5) 0.0207(16) Uani 1 1 d . . . . .
C52A C 0.3809(6) 0.8604(4) 1.0160(4) 0.0247(15) Uani 1 1 d . . . . .
H52A H 0.4205 0.9089 1.0233 0.030 Uiso 1 1 calc R U . . .
C53A C 0.2705(6) 0.8619(4) 0.9969(4) 0.0289(16) Uani 1 1 d . . . . .
H53A H 0.2332 0.9113 0.9910 0.035 Uiso 1 1 calc R U . . .
C54A C 0.2157(6) 0.7905(4) 0.9866(4) 0.0208(14) Uani 1 1 d . . . . .
C55A C 0.2674(7) 0.7168(4) 0.9932(5) 0.0300(19) Uani 1 1 d . . . . .
H55A H 0.2272 0.6685 0.9845 0.036 Uiso 1 1 calc R U . . .
C56A C 0.3763(9) 0.7148(5) 1.0124(6) 0.031(2) Uani 1 1 d . . . . .
H56A H 0.4129 0.6651 1.0176 0.037 Uiso 1 1 calc R U . . .
C60A C 0.7908(5) 0.7296(4) 0.9995(4) 0.0225(13) Uani 1 1 d . . . . .
C61A C 0.7988(6) 0.7022(4) 0.8732(4) 0.0212(18) Uani 1 1 d . . . . .
C62A C 0.7734(6) 0.6287(4) 0.8404(4) 0.0263(14) Uani 1 1 d . . . . .
H62A H 0.7481 0.5867 0.8633 0.032 Uiso 1 1 calc R U . . .
C63A C 0.7853(6) 0.6174(4) 0.7734(4) 0.0318(16) Uani 1 1 d . . . . .
H63A H 0.7657 0.5680 0.7486 0.038 Uiso 1 1 calc R U . . .
C64A C 0.8260(6) 0.6788(5) 0.7434(4) 0.0296(15) Uani 1 1 d . . . . .
C65A C 0.8509(5) 0.7535(5) 0.7748(4) 0.0285(14) Uani 1 1 d . . . . .
H65A H 0.8770 0.7950 0.7517 0.034 Uiso 1 1 calc R U . . .
C66A C 0.8361(5) 0.7657(4) 0.8418(4) 0.0244(14) Uani 1 1 d . . . . .
H66A H 0.8512 0.8162 0.8653 0.029 Uiso 1 1 calc R U . . .
O4 O 1.5778(4) 0.9618(3) 0.8679(3) 0.0384(12) Uani 1 1 d . . . . .
O3 O 1.5278(5) 0.8482(4) 0.8981(3) 0.0469(15) Uani 1 1 d . . . . .
O4A O 0.9095(5) 0.7091(4) 0.6590(3) 0.0467(15) Uani 1 1 d . . . . .
N6A N 0.8460(5) 0.6657(4) 0.6742(3) 0.0362(15) Uani 1 1 d . . . . .
N6 N 1.5554(5) 0.8905(4) 0.8571(3) 0.0312(13) Uani 1 1 d . . . . .
O3A O 0.7973(6) 0.6108(5) 0.6360(3) 0.068(2) Uani 1 1 d . . . . .
C1S C 1.1399(13) 0.7895(11) 0.7252(8) 0.047(4) Uani 0.544(16) 1 d D U P A 1
H1S1 H 1.0773 0.7595 0.6941 0.057 Uiso 0.544(16) 1 calc R U P A 1
H1S2 H 1.1480 0.8386 0.6991 0.057 Uiso 0.544(16) 1 calc R U P A 1
C2S C 1.2571(13) 0.7273(10) 0.8131(9) 0.034(5) Uani 0.456(16) 1 d D U P A 2
H2S1 H 1.3192 0.7605 0.8402 0.041 Uiso 0.456(16) 1 calc R U P A 2
H2S2 H 1.2548 0.6800 0.8430 0.041 Uiso 0.456(16) 1 calc R U P A 2
C10 C 1.5579(5) 0.6669(4) 0.3404(3) 0.0217(13) Uani 1 1 d . . . . .
C11 C 1.5366(5) 0.6071(5) 0.2261(4) 0.0279(15) Uani 1 1 d . . . . .
C12 C 1.5306(6) 0.5433(5) 0.1782(4) 0.0365(18) Uani 1 1 d . . . . .
H12 H 1.5202 0.5533 0.1285 0.044 Uiso 1 1 calc R U . . .
C13 C 1.5398(7) 0.4662(5) 0.2039(4) 0.044(2) Uani 1 1 d . . . . .
H13 H 1.5353 0.4228 0.1717 0.052 Uiso 1 1 calc R U . . .
C14 C 1.5555(7) 0.4509(5) 0.2762(5) 0.0394(19) Uani 1 1 d . . . . .
H14 H 1.5625 0.3972 0.2930 0.047 Uiso 1 1 calc R U . . .
C15 C 1.5612(6) 0.5132(4) 0.3246(4) 0.0306(15) Uani 1 1 d . . . . .
H15 H 1.5706 0.5017 0.3738 0.037 Uiso 1 1 calc R U . . .
C16 C 1.5533(6) 0.5925(4) 0.3010(4) 0.0229(15) Uani 1 1 d . . . . .
C17 C 1.5485(5) 0.7318(4) 0.2955(4) 0.0225(14) Uani 1 1 d . . . . .
C22 C 1.5558(6) 0.8118(4) 0.3237(4) 0.0244(14) Uani 1 1 d . . . . .
C23 C 1.5421(6) 0.8826(5) 0.2845(4) 0.0364(17) Uani 1 1 d . . . . .
H23 H 1.5257 0.8809 0.2335 0.044 Uiso 1 1 calc R U . . .
C24 C 1.5522(7) 0.9552(5) 0.3194(5) 0.040(2) Uani 1 1 d . . . . .
H24 H 1.5414 1.0037 0.2927 0.048 Uiso 1 1 calc R U . . .
C25 C 1.5789(6) 0.9565(5) 0.3957(5) 0.0382(19) Uani 1 1 d . . . . .
H25 H 1.5889 1.0059 0.4211 0.046 Uiso 1 1 calc R U . . .
C26 C 1.5902(5) 0.8849(4) 0.4323(4) 0.0261(15) Uani 1 1 d . . . . .
H26 H 1.6084 0.8853 0.4834 0.031 Uiso 1 1 calc R U . . .
C30 C 1.3733(5) 0.6252(4) 0.4299(3) 0.0208(7) Uani 1 1 d . . . . .
C31 C 1.3201(5) 0.7517(4) 0.3851(4) 0.0238(14) Uani 1 1 d . . . . .
C32 C 1.3164(6) 0.8309(5) 0.3626(4) 0.0316(17) Uani 1 1 d . . . . .
H32 H 1.3810 0.8578 0.3650 0.038 Uiso 1 1 calc R U . . .
C33 C 1.2188(6) 0.8713(5) 0.3365(4) 0.0403(19) Uani 1 1 d . . . . .
H33 H 1.2176 0.9254 0.3214 0.048 Uiso 1 1 calc R U . . .
C34 C 1.1233(6) 0.8327(6) 0.3325(5) 0.047(2) Uani 1 1 d . . . . .
H34 H 1.0576 0.8612 0.3151 0.056 Uiso 1 1 calc R U . . .
C35 C 1.1227(6) 0.7559(6) 0.3528(5) 0.0383(19) Uani 1 1 d . . . . .
H35 H 1.0568 0.7300 0.3486 0.046 Uiso 1 1 calc R U . . .
C36 C 1.2219(6) 0.7129(5) 0.3807(5) 0.030(2) Uani 1 1 d . . . . .
C37 C 1.4076(8) 0.6983(4) 0.4149(6) 0.0208(7) Uani 1 1 d . . . . .
C42 C 1.6318(6) 0.5373(4) 0.5143(4) 0.0278(14) Uani 1 1 d . . . . .
H42 H 1.7043 0.5529 0.5235 0.033 Uiso 1 1 calc R U . . .
C43 C 1.6103(7) 0.4625(5) 0.5375(4) 0.0371(18) Uani 1 1 d . . . . .
H43 H 1.6673 0.4280 0.5628 0.044 Uiso 1 1 calc R U . . .
C44 C 1.5050(8) 0.4386(5) 0.5234(4) 0.043(2) Uani 1 1 d . . . . .
H44 H 1.4885 0.3874 0.5382 0.052 Uiso 1 1 calc R U . . .
C45 C 1.4254(7) 0.4903(4) 0.4878(4) 0.0365(17) Uani 1 1 d . . . . .
H45 H 1.3527 0.4749 0.4781 0.044 Uiso 1 1 calc R U . . .
C46 C 1.4492(6) 0.5649(4) 0.4657(3) 0.0263(14) Uani 1 1 d . . . . .
C50 C 1.7333(8) 0.7006(4) 0.4736(5) 0.0189(15) Uani 1 1 d . . . . .
C51 C 1.9408(7) 0.7099(5) 0.5115(4) 0.0215(18) Uani 1 1 d . . . . .
C52 C 1.9979(5) 0.6413(4) 0.5163(4) 0.0223(14) Uani 1 1 d . . . . .
H52 H 1.9634 0.5907 0.5066 0.027 Uiso 1 1 calc R U . . .
C53 C 2.1082(6) 0.6479(4) 0.5360(4) 0.0261(15) Uani 1 1 d . . . . .
H53 H 2.1518 0.6016 0.5411 0.031 Uiso 1 1 calc R U . . .
C54 C 2.1534(6) 0.7233(4) 0.5479(4) 0.0269(16) Uani 1 1 d . . . . .
C55 C 2.0956(7) 0.7919(5) 0.5418(5) 0.0299(18) Uani 1 1 d . . . . .
H55 H 2.1298 0.8426 0.5503 0.036 Uiso 1 1 calc R U . . .
C56 C 1.9840(7) 0.7854(5) 0.5226(5) 0.0249(19) Uani 1 1 d . . . . .
H56 H 1.9400 0.8315 0.5175 0.030 Uiso 1 1 calc R U . . .
C60 C 1.5757(5) 0.7424(4) 0.5412(4) 0.0217(13) Uani 1 1 d . . . . .
C61 C 1.5665(6) 0.7910(5) 0.6628(4) 0.0221(15) Uani 1 1 d . . . . .
C62 C 1.5904(6) 0.8721(4) 0.6767(4) 0.0270(14) Uani 1 1 d . . . . .
H62 H 1.6093 0.9045 0.6427 0.032 Uiso 1 1 calc R U . . .
C63 C 1.5860(6) 0.9043(4) 0.7402(4) 0.0308(15) Uani 1 1 d . . . . .
H63 H 1.6011 0.9593 0.7509 0.037 Uiso 1 1 calc R U . . .
C64 C 1.5592(5) 0.8547(4) 0.7881(3) 0.0248(14) Uani 1 1 d . . . . .
C65 C 1.5388(6) 0.7742(4) 0.7765(4) 0.0246(14) Uani 1 1 d . . . . .
H65 H 1.5231 0.7418 0.8118 0.030 Uiso 1 1 calc R U . . .
C66 C 1.5419(5) 0.7412(4) 0.7117(4) 0.0249(14) Uani 1 1 d . . . . .
H66 H 1.5274 0.6860 0.7014 0.030 Uiso 1 1 calc R U . . .
Cl2S Cl 1.1165(6) 0.8162(6) 0.8057(3) 0.056(2) Uani 0.544(16) 1 d D U P A 1
Cl1S Cl 1.2544(5) 0.7308(6) 0.7413(4) 0.066(2) Uani 0.544(16) 1 d D U P A 1
Cl3S Cl 1.1391(6) 0.7828(6) 0.7979(5) 0.0547(18) Uani 0.456(16) 1 d D U P A 2
Cl4S Cl 1.2744(6) 0.6957(5) 0.7323(3) 0.0409(19) Uani 0.456(16) 1 d D U P A 2

loop_
_atom_site_aniso_label
_atom_site_aniso_U_11
_atom_site_aniso_U_22
_atom_site_aniso_U_33
_atom_site_aniso_U_23
_atom_site_aniso_U_13
_atom_site_aniso_U_12
Ir1 0.01301(11) 0.02140(11) 0.01507(11) -0.00184(9) 0.00286(8) -0.00025(9)
O2 0.024(4) 0.075(6) 0.078(7) 0.015(4) 0.010(4) -0.018(3)
O1 0.025(3) 0.060(4) 0.037(3) -0.006(3) 0.003(3) 0.009(3)
N3 0.014(3) 0.028(3) 0.015(3) 0.003(2) 0.001(2) 0.002(2)
N5 0.017(4) 0.053(5) 0.027(3) 0.000(3) 0.004(3) 0.000(3)
Ir2 0.01107(10) 0.02534(12) 0.01365(10) 0.00001(9) 0.00220(8) -0.00002(9)
P2S 0.0273(9) 0.0257(9) 0.0331(10) 0.0027(7) -0.0002(8) -0.0011(7)
O2A 0.017(3) 0.037(4) 0.067(6) 0.008(3) -0.001(3) -0.003(2)
O1A 0.016(3) 0.034(3) 0.041(3) 0.001(2) -0.001(2) 0.0087(19)
N3A 0.014(3) 0.029(3) 0.018(3) 0.000(2) 0.005(2) -0.001(2)
F12S 0.037(2) 0.034(2) 0.040(2) -0.0054(18) 0.014(2) 0.0019(18)
F11S 0.029(2) 0.038(2) 0.043(2) 0.0013(19) 0.0095(19) 0.0061(18)
F10S 0.045(3) 0.0228(19) 0.058(3) 0.001(2) 0.000(2) -0.005(2)
N5A 0.014(3) 0.037(4) 0.035(4) -0.003(3) 0.003(3) -0.002(2)
F9S 0.056(3) 0.034(2) 0.036(2) -0.0052(18) 0.003(2) -0.014(2)
F8S 0.034(3) 0.054(3) 0.068(4) 0.011(3) -0.013(2) 0.008(2)
F7S 0.068(4) 0.054(3) 0.033(3) 0.009(2) 0.006(2) -0.015(3)
P1S 0.0229(8) 0.0217(8) 0.0253(9) 0.0002(6) 0.0039(7) -0.0005(6)
F6S 0.039(2) 0.022(2) 0.038(2) 0.0050(16) 0.0088(19) 0.0056(17)
F5S 0.025(2) 0.047(3) 0.036(2) 0.0101(19) 0.0049(18) 0.0016(18)
F4S 0.039(2) 0.032(2) 0.031(2) 0.0007(17) 0.0121(19) 0.0007(18)
F3S 0.056(3) 0.037(2) 0.029(2) -0.0013(18) 0.013(2) 0.001(2)
F2S 0.066(3) 0.025(2) 0.047(3) 0.0030(19) 0.018(2) 0.002(2)
F1S 0.023(2) 0.059(3) 0.050(3) -0.003(2) 0.002(2) -0.013(2)
S1 0.0195(10) 0.0512(12) 0.0170(10) 0.0017(8) 0.0055(8) -0.0028(9)
S1A 0.0198(10) 0.0608(13) 0.0147(9) -0.0001(8) 0.0039(8) -0.0018(9)
S2A 0.0139(8) 0.0457(10) 0.0290(9) -0.0014(7) 0.0055(7) -0.0067(7)
S2 0.0207(9) 0.0538(12) 0.0303(9) -0.0065(8) 0.0086(7) -0.0151(8)
N4 0.017(3) 0.031(3) 0.022(3) -0.004(2) 0.005(2) 0.001(2)
N4A 0.020(3) 0.036(3) 0.018(3) -0.001(2) 0.005(2) 0.001(2)
N2A 0.026(3) 0.024(3) 0.016(3) 0.001(2) 0.008(2) 0.003(2)
N1 0.010(2) 0.027(3) 0.019(3) -0.005(2) -0.002(2) 0.001(2)
N1A 0.013(2) 0.030(3) 0.022(3) 0.003(2) 0.002(2) 0.001(2)
N2 0.024(3) 0.027(3) 0.015(3) -0.003(2) 0.001(2) -0.001(2)
C10A 0.012(3) 0.035(4) 0.016(3) 0.004(3) 0.004(2) 0.002(2)
C11A 0.017(3) 0.053(5) 0.025(4) -0.007(3) 0.003(3) -0.002(3)
C12A 0.028(4) 0.070(6) 0.031(4) -0.025(4) 0.013(3) -0.007(4)
C13A 0.035(4) 0.062(6) 0.046(5) -0.031(4) 0.011(4) -0.004(4)
C14A 0.047(5) 0.045(5) 0.046(5) -0.013(4) 0.009(4) 0.003(4)
C15A 0.041(5) 0.038(4) 0.033(4) -0.005(3) 0.014(4) 0.003(3)
C16A 0.015(3) 0.049(5) 0.022(4) -0.005(3) 0.006(3) 0.001(3)
C22A 0.016(3) 0.035(4) 0.027(4) 0.001(3) 0.000(3) 0.008(3)
C23A 0.026(4) 0.031(4) 0.045(5) 0.005(3) -0.003(3) -0.005(3)
C24A 0.029(4) 0.042(5) 0.047(5) 0.018(4) -0.003(4) -0.004(3)
C25A 0.023(3) 0.042(4) 0.031(4) 0.015(3) 0.001(3) 0.003(3)
C26A 0.013(3) 0.045(4) 0.024(4) 0.009(3) 0.005(3) -0.001(3)
C27A 0.013(3) 0.046(4) 0.015(3) -0.001(3) 0.002(3) 0.002(3)
C30A 0.0112(13) 0.0321(17) 0.0185(15) -0.0053(15) 0.0038(12) -0.0061(15)
C31A 0.014(3) 0.041(4) 0.015(3) -0.006(3) 0.004(3) 0.000(3)
C32A 0.018(3) 0.032(4) 0.023(3) -0.006(3) 0.001(3) 0.003(3)
C33A 0.024(3) 0.039(4) 0.027(3) -0.004(3) -0.001(3) 0.008(3)
C34A 0.019(3) 0.050(5) 0.030(4) -0.009(3) -0.003(3) 0.012(3)
C35A 0.019(4) 0.054(5) 0.029(4) -0.011(4) 0.001(3) -0.002(3)
C36A 0.017(3) 0.049(4) 0.015(3) -0.004(3) 0.004(3) 0.004(4)
C40A 0.018(3) 0.037(4) 0.022(3) -0.002(3) 0.006(3) -0.006(3)
C42A 0.020(3) 0.032(3) 0.022(3) -0.005(3) 0.010(3) -0.004(3)
C43A 0.027(4) 0.034(4) 0.033(4) 0.001(3) 0.010(3) -0.007(3)
C44A 0.034(4) 0.033(4) 0.035(4) 0.002(3) 0.010(3) -0.006(3)
C45A 0.034(4) 0.033(4) 0.028(4) 0.001(3) 0.004(3) -0.001(3)
C46A 0.021(3) 0.036(4) 0.020(3) -0.001(3) 0.003(3) 0.003(3)
C50A 0.025(4) 0.020(3) 0.013(3) 0.003(2) 0.002(3) 0.001(3)
C51A 0.012(4) 0.031(3) 0.021(4) -0.002(3) 0.007(3) 0.000(3)
C52A 0.018(3) 0.023(3) 0.031(4) -0.001(3) 0.005(3) 0.002(3)
C53A 0.021(4) 0.021(3) 0.044(4) -0.001(3) 0.010(3) 0.006(3)
C54A 0.013(3) 0.026(3) 0.021(3) -0.001(2) 0.002(3) 0.004(2)
C55A 0.022(4) 0.022(3) 0.044(5) -0.004(3) 0.008(4) -0.003(3)
C56A 0.035(5) 0.018(3) 0.041(6) 0.001(3) 0.016(4) 0.004(3)
C60A 0.015(3) 0.027(4) 0.022(3) 0.001(3) 0.001(3) -0.002(2)
C61A 0.014(4) 0.034(4) 0.011(3) -0.002(2) -0.002(3) 0.001(3)
C62A 0.025(3) 0.028(4) 0.025(3) -0.001(3) 0.008(3) -0.003(3)
C63A 0.030(4) 0.034(4) 0.031(4) -0.012(3) 0.009(3) -0.006(3)
C64A 0.023(3) 0.049(4) 0.017(3) 0.000(3) 0.006(3) 0.006(3)
C65A 0.020(3) 0.035(4) 0.026(3) 0.008(3) 0.001(3) 0.007(3)
C66A 0.021(3) 0.026(4) 0.023(3) -0.003(2) 0.002(3) 0.002(3)
O4 0.046(3) 0.039(3) 0.026(2) -0.014(2) 0.006(2) -0.004(2)
O3 0.071(4) 0.049(3) 0.023(3) 0.003(2) 0.019(3) 0.004(3)
O4A 0.054(4) 0.065(4) 0.029(3) 0.011(3) 0.023(3) 0.007(3)
N6A 0.029(3) 0.054(4) 0.022(3) 0.001(3) 0.002(3) 0.008(3)
N6 0.034(3) 0.037(4) 0.020(3) 0.000(2) 0.005(2) 0.006(3)
O3A 0.059(4) 0.110(6) 0.030(3) -0.035(4) 0.009(3) -0.013(4)
C1S 0.033(8) 0.076(12) 0.031(8) 0.009(7) 0.007(7) 0.008(7)
C2S 0.031(9) 0.039(10) 0.032(9) -0.001(7) 0.008(7) 0.008(7)
C10 0.013(3) 0.029(4) 0.022(3) -0.003(3) 0.004(3) 0.000(2)
C11 0.019(3) 0.048(4) 0.021(3) -0.011(3) 0.012(3) -0.002(3)
C12 0.023(4) 0.064(5) 0.023(4) -0.017(3) 0.008(3) -0.007(3)
C13 0.037(4) 0.056(5) 0.042(5) -0.032(4) 0.019(4) -0.012(4)
C14 0.035(4) 0.038(4) 0.048(5) -0.018(4) 0.018(4) -0.004(3)
C15 0.031(4) 0.033(4) 0.030(4) -0.010(3) 0.013(3) -0.005(3)
C16 0.016(3) 0.033(4) 0.018(3) -0.008(3) 0.004(3) -0.001(3)
C17 0.014(3) 0.035(4) 0.018(3) 0.001(3) 0.004(3) 0.000(3)
C22 0.013(3) 0.034(4) 0.025(4) 0.003(3) 0.004(3) -0.002(3)
C23 0.029(4) 0.039(4) 0.037(4) 0.010(3) 0.005(3) 0.000(3)
C24 0.027(4) 0.033(4) 0.052(5) 0.015(4) 0.002(4) -0.005(3)
C25 0.028(4) 0.026(4) 0.052(5) 0.002(3) 0.000(4) 0.000(3)
C26 0.015(3) 0.019(3) 0.040(4) -0.003(3) 0.002(3) -0.006(2)
C30 0.0112(13) 0.0321(17) 0.0185(15) -0.0053(15) 0.0038(12) -0.0061(15)
C31 0.014(3) 0.034(4) 0.023(3) -0.012(3) 0.006(3) -0.004(3)
C32 0.015(3) 0.044(5) 0.030(4) -0.014(3) 0.000(3) 0.003(3)
C33 0.030(4) 0.041(4) 0.042(4) -0.012(4) 0.001(3) 0.012(3)
C34 0.010(3) 0.076(7) 0.045(5) -0.022(5) -0.004(3) 0.015(4)
C35 0.012(3) 0.064(6) 0.037(4) -0.016(4) 0.005(3) -0.003(4)
C36 0.007(3) 0.055(5) 0.029(4) -0.021(3) 0.007(3) -0.012(3)
C37 0.0112(13) 0.0321(17) 0.0185(15) -0.0053(15) 0.0038(12) -0.0061(15)
C42 0.031(4) 0.027(3) 0.022(3) -0.001(3) 0.005(3) 0.000(3)
C43 0.051(5) 0.034(4) 0.021(4) 0.004(3) 0.005(3) 0.004(4)
C44 0.064(6) 0.037(4) 0.027(4) 0.002(3) 0.012(4) -0.014(4)
C45 0.048(5) 0.035(4) 0.027(4) -0.002(3) 0.013(3) -0.014(3)
C46 0.030(4) 0.033(4) 0.016(3) -0.005(2) 0.008(3) -0.008(3)
C50 0.022(4) 0.023(3) 0.012(3) 0.000(2) 0.004(3) 0.003(2)
C51 0.012(4) 0.038(4) 0.011(3) -0.001(3) -0.001(3) -0.002(3)
C52 0.016(3) 0.028(4) 0.022(3) -0.001(3) 0.006(3) -0.001(3)
C53 0.017(3) 0.032(4) 0.029(4) -0.003(3) 0.007(3) 0.008(3)
C54 0.016(4) 0.042(4) 0.022(4) -0.002(3) 0.006(3) 0.000(3)
C55 0.024(5) 0.030(4) 0.032(4) -0.003(3) 0.004(4) -0.005(3)
C56 0.013(4) 0.024(4) 0.033(5) 0.000(3) 0.001(3) 0.004(3)
C60 0.015(3) 0.023(3) 0.025(3) 0.000(3) 0.003(3) -0.001(2)
C61 0.014(4) 0.032(4) 0.019(4) -0.001(3) 0.004(3) 0.005(3)
C62 0.034(4) 0.027(4) 0.021(3) 0.001(3) 0.010(3) 0.001(3)
C63 0.038(4) 0.027(3) 0.026(3) -0.004(3) 0.008(3) -0.005(3)
C64 0.020(3) 0.036(4) 0.016(3) -0.003(3) 0.002(2) 0.007(3)
C65 0.024(3) 0.029(4) 0.019(3) 0.004(2) 0.004(3) 0.001(3)
C66 0.021(3) 0.024(3) 0.028(3) -0.002(3) 0.005(3) -0.001(3)
Cl2S 0.059(4) 0.078(5) 0.032(2) 0.002(3) 0.015(2) -0.004(3)
Cl1S 0.054(3) 0.070(5) 0.068(4) 0.006(3) 0.010(3) 0.023(3)
Cl3S 0.043(3) 0.052(4) 0.065(4) -0.008(3) 0.013(3) 0.020(3)
Cl4S 0.049(3) 0.044(4) 0.030(2) 0.001(2) 0.013(2) 0.006(3)

loop_
_atom_type_symbol
_atom_type_description
_atom_type_scat_dispersion_real
_atom_type_scat_dispersion_imag
_atom_type_scat_source
C C 0.0033 0.0016 'International Tables Vol C Tables 4.2.6.8 and 6.1.1.4'
H H 0.0000 0.0000 'International Tables Vol C Tables 4.2.6.8 and 6.1.1.4'
N N 0.0061 0.0033 'International Tables Vol C Tables 4.2.6.8 and 6.1.1.4'
O O 0.0106 0.0060 'International Tables Vol C Tables 4.2.6.8 and 6.1.1.4'
S S 0.1246 0.1234 'International Tables Vol C Tables 4.2.6.8 and 6.1.1.4'
Ir Ir -1.4442 7.9887 'International Tables Vol C Tables 4.2.6.8 and 6.1.1.4'
F F 0.0171 0.0103 'International Tables Vol C Tables 4.2.6.8 and 6.1.1.4'
P P 0.1023 0.0942 'International Tables Vol C Tables 4.2.6.8 and 6.1.1.4'
Cl Cl 0.1484 0.1585 'International Tables Vol C Tables 4.2.6.8 and 6.1.1.4'

loop_
_geom_angle_atom_site_label_1
_geom_angle_atom_site_label_2
_geom_angle_atom_site_label_3
_geom_angle
C50 Ir1 C60 92.6(3)
C50 Ir1 C10 92.6(3)
C60 Ir1 C10 174.1(3)
C50 Ir1 N2 97.8(3)
C60 Ir1 N2 87.7(2)
C10 Ir1 N2 94.3(2)
C50 Ir1 N1 89.0(2)
C60 Ir1 N1 97.5(2)
C10 Ir1 N1 79.8(2)
N2 Ir1 N1 171.3(2)
C50 Ir1 C37 177.2(2)
C60 Ir1 C37 88.0(3)
C10 Ir1 C37 86.9(3)
N2 Ir1 C37 79.6(3)
N1 Ir1 C37 93.6(3)
C50 N3 C51 178.4(7)
O2 N5 O1 124.8(8)
O2 N5 C54 116.8(7)
O1 N5 C54 118.3(7)
C60A Ir2 C50A 91.4(3)
C60A Ir2 N1A 98.2(2)
C50A Ir2 N1A 90.0(3)
C60A Ir2 C30A 90.3(3)
C50A Ir2 C30A 176.3(3)
N1A Ir2 C30A 93.0(3)
C60A Ir2 C10A 176.5(3)
C50A Ir2 C10A 91.8(3)
N1A Ir2 C10A 80.3(2)
C30A Ir2 C10A 86.6(3)
C60A Ir2 N2A 86.8(2)
C50A Ir2 N2A 96.4(3)
N1A Ir2 N2A 171.8(2)
C30A Ir2 N2A 80.4(3)
C10A Ir2 N2A 94.2(2)
F8S P2S F7S 90.2(3)
F8S P2S F9S 90.9(3)
F7S P2S F9S 90.4(3)
F8S P2S F12S 90.3(3)
F7S P2S F12S 179.5(3)
F9S P2S F12S 89.8(2)
F8S P2S F11S 178.6(3)
F7S P2S F11S 90.8(3)
F9S P2S F11S 90.1(3)
F12S P2S F11S 88.8(2)
F8S P2S F10S 90.2(3)
F7S P2S F10S 90.1(3)
F9S P2S F10S 178.7(3)
F12S P2S F10S 89.6(3)
F11S P2S F10S 88.7(3)
C50A N3A C51A 178.1(7)
O1A N5A O2A 121.9(7)
O1A N5A C54A 118.6(6)
O2A N5A C54A 119.4(7)
F1S P1S F3S 90.3(3)
F1S P1S F6S 90.4(3)
F3S P1S F6S 90.0(2)
F1S P1S F2S 90.3(3)
F3S P1S F2S 90.1(3)
F6S P1S F2S 179.3(3)
F1S P1S F4S 90.1(3)
F3S P1S F4S 179.6(3)
F6S P1S F4S 90.1(2)
F2S P1S F4S 89.7(2)
F1S P1S F5S 179.3(3)
F3S P1S F5S 90.3(3)
F6S P1S F5S 89.8(2)
F2S P1S F5S 89.5(3)
F4S P1S F5S 89.3(2)
C11 S1 C17 90.3(3)
C11A S1A C27A 90.2(4)
C36A S2A C40A 89.6(4)
C36 S2 C30 89.1(4)
C60 N4 C61 174.6(7)
C60A N4A C61A 174.6(8)
C46A N2A C42A 119.2(6)
C46A N2A Ir2 126.6(5)
C42A N2A Ir2 114.1(4)
C22 N1 C26 119.6(6)
C22 N1 Ir1 115.5(4)
C26 N1 Ir1 124.8(5)
C22A N1A C26A 119.3(6)
C22A N1A Ir2 126.8(5)
C26A N1A Ir2 113.6(5)
C42 N2 C46 118.3(6)
C42 N2 Ir1 125.8(5)
C46 N2 Ir1 115.9(4)
C27A C10A C16A 111.1(6)
C27A C10A Ir2 111.5(5)
C16A C10A Ir2 137.4(5)
C12A C11A C16A 120.9(8)
C12A C11A S1A 126.8(7)
C16A C11A S1A 112.3(6)
C13A C12A C11A 120.5(8)
C12A C13A C14A 120.5(8)
C15A C14A C13A 119.1(9)
C14A C15A C16A 122.0(8)
C15A C16A C11A 116.9(7)
C15A C16A C10A 131.4(7)
C11A C16A C10A 111.7(7)
N1A C22A C23A 122.8(7)
C24A C23A C22A 118.6(8)
C25A C24A C23A 120.2(8)
C24A C25A C26A 120.2(8)
N1A C26A C25A 118.7(7)
N1A C26A C27A 113.8(6)
C25A C26A C27A 127.5(7)
C10A C27A C26A 120.3(7)
C10A C27A S1A 114.7(6)
C26A C27A S1A 125.0(6)
C40A C30A C31A 110.7(8)
C40A C30A Ir2 111.4(6)
C31A C30A Ir2 137.9(6)
C32A C31A C36A 118.0(7)
C32A C31A C30A 130.9(7)
C36A C31A C30A 111.1(7)
C33A C32A C31A 120.2(7)
C32A C33A C34A 120.9(7)
C35A C34A C33A 120.4(7)
C34A C35A C36A 120.4(8)
C35A C36A C31A 120.1(8)
C35A C36A S2A 126.7(7)
C31A C36A S2A 113.2(6)
C30A C40A C42A 120.1(7)
C30A C40A S2A 115.4(6)
C42A C40A S2A 124.5(5)
N2A C42A C43A 119.0(6)
N2A C42A C40A 114.0(6)
C43A C42A C40A 127.0(6)
C44A C43A C42A 120.7(7)
C43A C44A C45A 119.0(7)
C46A C45A C44A 119.3(7)
N2A C46A C45A 122.8(7)
N3A C50A Ir2 178.4(6)
N3A C51A C56A 119.9(8)
N3A C51A C52A 118.9(7)
C56A C51A C52A 121.1(8)
C53A C52A C51A 119.2(7)
C54A C53A C52A 118.8(6)
C53A C54A C55A 122.3(7)
C53A C54A N5A 119.1(6)
C55A C54A N5A 118.5(7)
C56A C55A C54A 119.2(7)
C55A C56A C51A 119.3(8)
N4A C60A Ir2 171.1(6)
C62A C61A C66A 122.9(7)
C62A C61A N4A 120.0(7)
C66A C61A N4A 117.1(6)
C61A C62A C63A 118.7(7)
C64A C63A C62A 118.7(7)
C63A C64A C65A 123.6(7)
C63A C64A N6A 119.3(7)
C65A C64A N6A 117.1(7)
C64A C65A C66A 117.7(7)
C61A C66A C65A 118.4(6)
O4A N6A O3A 124.5(7)
O4A N6A C64A 118.3(7)
O3A N6A C64A 117.2(7)
O3 N6 O4 124.0(6)
O3 N6 C64 118.0(6)
O4 N6 C64 118.0(6)
Cl1S C1S Cl2S 111.8(9)
Cl4S C2S Cl3S 111.8(9)
C17 C10 C16 110.9(6)
C17 C10 Ir1 111.2(5)
C16 C10 Ir1 137.9(5)
C12 C11 C16 120.6(7)
C12 C11 S1 126.6(6)
C16 C11 S1 112.7(5)
C13 C12 C11 119.2(7)
C12 C13 C14 120.9(7)
C13 C14 C15 120.9(8)
C14 C15 C16 120.2(7)
C15 C16 C11 118.1(6)
C15 C16 C10 130.6(6)
C11 C16 C10 111.2(6)
C10 C17 C22 120.5(6)
C10 C17 S1 114.8(5)
C22 C17 S1 124.6(5)
N1 C22 C23 120.6(7)
N1 C22 C17 112.5(6)
C23 C22 C17 126.9(7)
C24 C23 C22 120.2(8)
C23 C24 C25 119.1(7)
C26 C25 C24 118.7(7)
N1 C26 C25 121.6(7)
C37 C30 C46 120.3(7)
C37 C30 S2 114.8(6)
C46 C30 S2 124.7(5)
C32 C31 C36 118.3(7)
C32 C31 C37 131.7(7)
C36 C31 C37 109.9(7)
C31 C32 C33 120.7(7)
C34 C33 C32 120.5(8)
C35 C34 C33 121.0(7)
C34 C35 C36 120.0(7)
C31 C36 C35 119.6(8)
C31 C36 S2 114.6(6)
C35 C36 S2 125.8(7)
C30 C37 C31 111.5(8)
C30 C37 Ir1 111.1(6)
C31 C37 Ir1 137.3(6)
N2 C42 C43 122.1(7)
C44 C43 C42 119.4(7)
C45 C44 C43 118.5(7)
C44 C45 C46 120.9(8)
N2 C46 C45 120.8(7)
N2 C46 C30 112.9(6)
C45 C46 C30 126.2(7)
N3 C50 Ir1 176.6(5)
C52 C51 C56 124.9(8)
C52 C51 N3 117.8(7)
C56 C51 N3 117.2(7)
C51 C52 C53 117.5(7)
C54 C53 C52 118.5(7)
C55 C54 C53 123.7(8)
C55 C54 N5 118.3(7)
C53 C54 N5 118.1(7)
C54 C55 C56 118.0(7)
C51 C56 C55 117.4(8)
N4 C60 Ir1 174.8(6)
C66 C61 N4 120.5(7)
C66 C61 C62 122.5(7)
N4 C61 C62 117.0(7)
C63 C62 C61 119.0(7)
C62 C63 C64 118.3(6)
C65 C64 C63 123.6(6)
C65 C64 N6 118.7(6)
C63 C64 N6 117.6(6)
C64 C65 C66 118.4(6)
C61 C66 C65 118.2(6)

loop_
_geom_bond_atom_site_label_1
_geom_bond_atom_site_label_2
_geom_bond_distance
Ir1 C50 1.987(10)
Ir1 C60 1.997(7)
Ir1 C10 2.066(6)
Ir1 N2 2.068(6)
Ir1 N1 2.077(6)
Ir1 C37 2.087(10)
O2 N5 1.219(10)
O1 N5 1.228(9)
N3 C50 1.169(12)
N3 C51 1.429(10)
N5 C54 1.478(10)
Ir2 C60A 2.003(7)
Ir2 C50A 2.010(11)
Ir2 N1A 2.069(6)
Ir2 C30A 2.075(11)
Ir2 C10A 2.077(6)
Ir2 N2A 2.079(5)
P2S F8S 1.586(5)
P2S F7S 1.588(5)
P2S F9S 1.593(5)
P2S F12S 1.607(5)
P2S F11S 1.607(5)
P2S F10S 1.611(4)
O2A N5A 1.233(9)
O1A N5A 1.228(8)
N3A C50A 1.131(12)
N3A C51A 1.390(10)
N5A C54A 1.464(10)
P1S F1S 1.589(5)
P1S F3S 1.596(5)
P1S F6S 1.597(4)
P1S F2S 1.601(4)
P1S F4S 1.608(4)
P1S F5S 1.615(5)
S1 C11 1.730(8)
S1 C17 1.745(7)
S1A C11A 1.733(9)
S1A C27A 1.741(7)
S2A C36A 1.733(10)
S2A C40A 1.745(7)
S2 C36 1.698(9)
S2 C30 1.741(6)
N4 C60 1.163(9)
N4 C61 1.389(10)
N4A C60A 1.150(9)
N4A C61A 1.399(10)
N2A C46A 1.343(8)
N2A C42A 1.382(8)
N1 C22 1.366(9)
N1 C26 1.369(8)
N1A C22A 1.318(9)
N1A C26A 1.397(9)
N2 C42 1.354(9)
N2 C46 1.364(9)
C10A C27A 1.361(10)
C10A C16A 1.447(11)
C11A C12A 1.407(11)
C11A C16A 1.416(10)
C12A C13A 1.339(13)
C13A C14A 1.422(13)
C14A C15A 1.379(11)
C15A C16A 1.401(12)
C22A C23A 1.398(10)
C23A C24A 1.369(12)
C24A C25A 1.361(12)
C25A C26A 1.414(10)
C26A C27A 1.421(12)
C30A C40A 1.372(10)
C30A C31A 1.451(12)
C31A C32A 1.408(10)
C31A C36A 1.426(11)
C32A C33A 1.387(9)
C33A C34A 1.390(11)
C34A C35A 1.360(13)
C35A C36A 1.405(12)
C40A C42A 1.430(9)
C42A C43A 1.395(10)
C43A C44A 1.379(10)
C44A C45A 1.379(11)
C45A C46A 1.365(10)
C51A C56A 1.396(12)
C51A C52A 1.398(10)
C52A C53A 1.381(10)
C53A C54A 1.375(10)
C54A C55A 1.393(10)
C55A C56A 1.363(14)
C61A C62A 1.376(10)
C61A C66A 1.391(10)
C62A C63A 1.380(9)
C63A C64A 1.375(11)
C64A C65A 1.383(11)
C64A N6A 1.474(9)
C65A C66A 1.399(10)
O4 N6 1.229(8)
O3 N6 1.208(8)
O4A N6A 1.214(9)
N6A O3A 1.225(9)
N6 C64 1.490(8)
C1S Cl1S 1.742(14)
C1S Cl2S 1.754(14)
C2S Cl4S 1.746(14)
C2S Cl3S 1.753(14)
C10 C17 1.376(10)
C10 C16 1.454(9)
C11 C12 1.406(10)
C11 C16 1.430(9)
C12 C13 1.374(13)
C13 C14 1.384(12)
C14 C15 1.392(10)
C15 C16 1.395(11)
C17 C22 1.436(11)
C22 C23 1.390(10)
C23 C24 1.376(12)
C24 C25 1.420(12)
C25 C26 1.377(10)
C30 C37 1.367(9)
C30 C46 1.435(9)
C31 C32 1.391(11)
C31 C36 1.425(10)
C31 C37 1.426(12)
C32 C33 1.396(10)
C33 C34 1.394(12)
C34 C35 1.345(14)
C35 C36 1.437(12)
C42 C43 1.389(10)
C43 C44 1.384(12)
C44 C45 1.365(12)
C45 C46 1.388(10)
C51 C52 1.358(10)
C51 C56 1.372(11)
C52 C53 1.384(10)
C53 C54 1.381(10)
C54 C55 1.360(11)
C55 C56 1.400(12)
C61 C66 1.382(10)
C61 C62 1.398(10)
C62 C63 1.370(9)
C63 C64 1.378(10)
C64 C65 1.377(10)
C65 C66 1.393(10)
